data_4317984
loop_
_publ_author_name
'Richard E. Sykora'
'Daniel M. Wells'
'Thomas E. Albrecht-Schmitt'

_publ_contact_author
;
Prof. Thomas E. Albrecht-Schmitt
179 Chemistry Building
Department of Chemistry
Auburn University, AL
36849
;
_publ_contact_author_email ' albreth@auburn.edu '
_publ_contact_author_fax ' 334 844 6959 '
_publ_contact_author_phone ' 334 844 6948 '
_publ_section_title
;
 Further Evidence for the Tetraoxoiodate(V) Anion, IO43-: Hydrothermal
 Syntheses and Structures of Ba[(MoO2)6(IO4)2O4].H2O and
 Ba3[(MoO2)2(IO6)2].2H2O
;
_journal_name_full 'Inorganic Chemistry'
_journal_page_first 2697
_journal_page_last 2703
_journal_paper_doi 10.1021/ic0112746
_journal_volume 41
_journal_year 2002
_chemical_compound_source 'original synthesis'
_chemical_formula_structural 'Ba3(MoO2)2(IO6)2 2H2O'
_chemical_formula_sum 'Ba3 H4 I2 Mo2 O18'
_chemical_formula_weight 1149.73
_chemical_name_systematic
;
   ?
;
_space_group_IT_number 43
_symmetry_cell_setting orthorhombic
_symmetry_space_group_name_Hall 'F 2 -2d'
_symmetry_space_group_name_H-M 'F d d 2'
_atom_sites_solution_hydrogens geom
_atom_sites_solution_primary direct
_atom_sites_solution_secondary difmap
_audit_creation_method SHELXL
_cell_angle_alpha 90.00
_cell_angle_beta 90.00
_cell_angle_gamma 90.00
_cell_formula_units_Z 8
_cell_length_a 13.356(7)
_cell_length_b 45.544(24)
_cell_length_c 4.867(3)
_cell_measurement_reflns_used all
_cell_measurement_temperature 193(2)
_cell_measurement_theta_max 28.36
_cell_measurement_theta_min 1.79
_cell_volume 2961(3)
_computing_cell_refinement 'SMART, SAINT'
_computing_data_collection SMART
_computing_data_reduction SAINT
_computing_molecular_graphics 'SHELXP-93 (Sheldrick, 1993)'
_computing_publication_material 'SHELXCIF-93 (Sheldrick, 1993)'
_computing_structure_refinement 'SHELXL-93 (Sheldrick, 1993)'
_computing_structure_solution 'SHELXS-86 (Sheldrick, 1990)'
_diffrn_ambient_temperature 193(2)
_diffrn_measurement_device 'Bruker APEX'
_diffrn_measurement_method '0.3 wide w/ exposures'
_diffrn_radiation_monochromator graphite
_diffrn_radiation_source 'fine-focus sealed tube'
_diffrn_radiation_type MoK\a
_diffrn_radiation_wavelength 0.71073
_diffrn_reflns_av_R_equivalents 0.0747
_diffrn_reflns_av_sigmaI/netI 0.0687
_diffrn_reflns_limit_h_max 17
_diffrn_reflns_limit_h_min -17
_diffrn_reflns_limit_k_max 60
_diffrn_reflns_limit_k_min -60
_diffrn_reflns_limit_l_max 6
_diffrn_reflns_limit_l_min -6
_diffrn_reflns_number 7240
_diffrn_reflns_theta_max 28.36
_diffrn_reflns_theta_min 1.79
_diffrn_standards_decay_% 0
_diffrn_standards_interval_count na
_diffrn_standards_interval_time na
_diffrn_standards_number na
_exptl_absorpt_coefficient_mu 13.779
_exptl_absorpt_correction_T_max '0.605663 ratio of min/max'
_exptl_absorpt_correction_T_min '0.605663 ratio of min/max'
_exptl_absorpt_correction_type 'multiscan (SADABS)'
_exptl_crystal_colour colorless
_exptl_crystal_density_diffrn 5.141
_exptl_crystal_density_meas ?
_exptl_crystal_density_method calcd
_exptl_crystal_description prism
_exptl_crystal_F_000 4016
_exptl_crystal_size_max 0.200
_exptl_crystal_size_mid 0.010
_exptl_crystal_size_min 0.010
_refine_diff_density_max 2.220
_refine_diff_density_min -1.759
_refine_diff_density_rms 0.329
_refine_ls_abs_structure_details 'Flack H D (1983), Acta Cryst. A39, 876-881'
_refine_ls_abs_structure_Flack 0.00
_refine_ls_extinction_coef 0.00000(2)
_refine_ls_extinction_expression Fc^*^=kFc[1+0.001xFc^2^\l^3^/sin(2\q)]^-1/4^
_refine_ls_extinction_method SHELXL
_refine_ls_goodness_of_fit_all 0.987
_refine_ls_goodness_of_fit_obs 1.033
_refine_ls_hydrogen_treatment 'not located'
_refine_ls_matrix_type full
_refine_ls_number_parameters 115
_refine_ls_number_reflns 1849
_refine_ls_number_restraints 1
_refine_ls_restrained_S_all 0.987
_refine_ls_restrained_S_obs 1.033
_refine_ls_R_factor_all 0.0415
_refine_ls_R_factor_obs 0.0367
_refine_ls_shift/esd_max -1.396
_refine_ls_shift/esd_mean 0.012
_refine_ls_structure_factor_coef Fsqd
_refine_ls_weighting_details 'w=1/[\s^2^(Fo^2^)+(0.0316P)^2^+0.0000P] where P=(Fo^2^+2Fc^2^)/3'
_refine_ls_weighting_scheme calc
_refine_ls_wR_factor_all 0.0758
_refine_ls_wR_factor_obs 0.0747
_reflns_number_observed 1651
_reflns_number_total 1849
_reflns_observed_criterion >2sigma(I)
_cod_data_source_file ic0112746_2.cif
_cod_data_source_block 2
_cod_depositor_comments
;
The following automatic conversions were performed:

'_exptl_crystal_density_meas' value 'nm' was changed to '?' - the
value is perceived as not measured.

Automatic conversion script
Id: cif_fix_values 3008 2015-01-20 13:52:24Z robertas 

The following automatic conversions were performed:

'_refine_ls_weighting_scheme' value 'calc
w=1/[\s^2^(Fo^2^)+(0.0316P)^2^+0.0000P] where P=(Fo^2^+2Fc^2^)/3' was
changed to 'calc'. New tag '_refine_ls_weighting_details' was
created. The value of the new tag was set to
'w=1/[\s^2^(Fo^2^)+(0.0316P)^2^+0.0000P] where P=(Fo^2^+2Fc^2^)/3'.

Automatic conversion script
Id: cif_fix_values 3143 2015-03-26 13:38:13Z robertas 
;
_cod_original_cell_volume 2960.6(27)
_cod_original_formula_sum 'Ba3 I2 Mo2 O18 H4'
_cod_database_code 4317984

loop_
_symmetry_equiv_pos_as_xyz
'x, y, z'
'-x, -y, z'
'x+1/4, -y+1/4, z+1/4'
'-x+1/4, y+1/4, z+1/4'
'x, y+1/2, z+1/2'
'-x, -y+1/2, z+1/2'
'x+1/4, -y+3/4, z+3/4'
'-x+1/4, y+3/4, z+3/4'
'x+1/2, y, z+1/2'
'-x+1/2, -y, z+1/2'
'x+3/4, -y+1/4, z+3/4'
'-x+3/4, y+1/4, z+3/4'
'x+1/2, y+1/2, z'
'-x+1/2, -y+1/2, z'
'x+3/4, -y+3/4, z+1/4'
'-x+3/4, y+3/4, z+1/4'

loop_
_atom_site_aniso_label
_atom_site_aniso_U_11
_atom_site_aniso_U_22
_atom_site_aniso_U_33
_atom_site_aniso_U_23
_atom_site_aniso_U_13
_atom_site_aniso_U_12
Mo1 0.0082(5) 0.0052(4) 0.0087(5) 0.0006(4) 0.0001(4) -0.0001(4)
I1 0.0077(4) 0.0047(3) 0.0081(4) 0.0000(3) 0.0005(3) 0.0001(3)
Ba1 0.0150(5) 0.0096(5) 0.0112(5) 0.000 0.000 0.0040(4)
Ba2 0.0094(3) 0.0066(3) 0.0118(4) 0.0001(3) -0.0005(3) 0.0001(3)
O1 0.011(4) 0.005(4) 0.015(5) 0.000(4) 0.006(4) 0.002(3)
O2 0.013(4) 0.009(4) 0.014(5) -0.001(4) -0.001(4) 0.002(3)
O3 0.012(4) 0.007(4) 0.006(5) -0.002(3) 0.005(3) 0.000(3)
O4 0.015(4) 0.008(4) 0.006(4) -0.006(3) -0.001(3) -0.001(3)
O5 0.009(4) 0.008(4) 0.009(5) -0.002(3) 0.004(3) 0.000(3)
O8 0.009(4) 0.005(4) 0.012(4) -0.004(3) -0.001(3) -0.002(3)
O7 0.016(4) 0.005(4) 0.020(5) 0.002(4) -0.002(4) -0.003(3)
O9 0.013(4) 0.017(5) 0.013(5) 0.008(4) 0.004(4) 0.001(4)
O6 0.014(4) 0.010(4) 0.006(4) -0.006(3) 0.008(3) -0.001(3)

loop_
_atom_site_label
_atom_site_type_symbol
_atom_site_fract_x
_atom_site_fract_y
_atom_site_fract_z
_atom_site_U_iso_or_equiv
_atom_site_thermal_displace_type
_atom_site_occupancy
_atom_site_calc_flag
_atom_site_refinement_flags
_atom_site_disorder_group
Mo1 Mo -0.04255(7) 0.70245(2) 0.0791(2) 0.0074(2) Uani 1 d . .
I1 I -0.14295(5) 0.67020(2) -0.4213(2) 0.0068(2) Uani 1 d . .
Ba1 Ba -0.2500 0.7500 -0.2770(2) 0.0119(2) Uani 1 d S .
Ba2 Ba 0.14114(5) 0.64996(2) 0.43769(14) 0.0093(2) Uani 1 d . .
O1 O 0.0783(6) 0.7024(2) 0.2058(19) 0.010(2) Uani 1 d . .
O2 O -0.0557(6) 0.7366(2) -0.0603(20) 0.012(2) Uani 1 d . .
O3 O -0.1897(6) 0.6906(2) -0.1196(16) 0.008(2) Uani 1 d . .
O4 O -0.0140(6) 0.6777(2) -0.2393(16) 0.009(2) Uani 1 d . .
O5 O -0.1239(6) 0.7089(2) 0.4007(18) 0.009(2) Uani 1 d . .
O8 O -0.2662(6) 0.6686(2) -0.5850(18) 0.009(2) Uani 1 d . .
O7 O -0.1549(6) 0.6342(2) -0.2774(21) 0.014(2) Uani 1 d . .
O9 O -0.3216(6) 0.7250(2) -0.7734(19) 0.014(2) Uani 1 d . .
O6 O -0.0667(6) 0.6579(2) 0.2812(17) 0.010(2) Uani 1 d . .

loop_
_atom_type_symbol
_atom_type_description
_atom_type_scat_dispersion_real
_atom_type_scat_dispersion_imag
_atom_type_scat_source
O O 0.0106 0.0060 'International Tables Vol C Tables 4.2.6.8 and 6.1.1.4'
Mo Mo -1.6832 0.6857 'International Tables Vol C Tables 4.2.6.8 and 6.1.1.4'
I I -0.4742 1.8119 'International Tables Vol C Tables 4.2.6.8 and 6.1.1.4'
Ba Ba -0.3244 2.2819 'International Tables Vol C Tables 4.2.6.8 and 6.1.1.4'

loop_
_geom_angle_atom_site_label_1
_geom_angle_atom_site_label_2
_geom_angle_atom_site_label_3
_geom_angle
_geom_angle_site_symmetry_1
_geom_angle_site_symmetry_3
_geom_angle_publ_flag
O2 Mo1 O1 103.8(4) . . ?
O2 Mo1 O5 97.2(4) . . ?
O1 Mo1 O5 103.7(4) . . ?
O2 Mo1 O4 103.3(4) . . ?
O1 Mo1 O4 95.7(4) . . ?
O5 Mo1 O4 147.4(3) . . ?
O2 Mo1 O3 87.6(4) . . ?
O1 Mo1 O3 165.1(3) . . ?
O5 Mo1 O3 83.9(3) . . ?
O4 Mo1 O3 72.1(3) . . ?
O2 Mo1 O6 165.8(3) . . ?
O1 Mo1 O6 88.7(4) . . ?
O5 Mo1 O6 72.9(3) . . ?
O4 Mo1 O6 81.7(3) . . ?
O3 Mo1 O6 81.2(3) . . ?
O2 Mo1 I1 133.7(3) . 1_556 ?
O1 Mo1 I1 97.0(3) . 1_556 ?
O5 Mo1 I1 37.1(2) . 1_556 ?
O4 Mo1 I1 115.3(2) . 1_556 ?
O3 Mo1 I1 81.2(2) . 1_556 ?
O6 Mo1 I1 35.8(2) . 1_556 ?
O2 Mo1 I1 94.2(3) . . ?
O1 Mo1 I1 132.4(3) . . ?
O5 Mo1 I1 117.4(3) . . ?
O4 Mo1 I1 36.8(2) . . ?
O3 Mo1 I1 35.4(2) . . ?
O6 Mo1 I1 81.8(2) . . ?
I1 Mo1 I1 101.48(5) 1_556 . ?
O2 Mo1 Ba2 144.4(3) . . ?
O1 Mo1 Ba2 40.7(3) . . ?
O5 Mo1 Ba2 94.9(3) . . ?
O4 Mo1 Ba2 82.9(2) . . ?
O3 Mo1 Ba2 127.0(2) . . ?
O6 Mo1 Ba2 48.7(2) . . ?
I1 Mo1 Ba2 68.30(4) 1_556 . ?
I1 Mo1 Ba2 109.47(4) . . ?
O2 Mo1 Ba1 41.2(3) . . ?
O1 Mo1 Ba1 144.9(3) . . ?
O5 Mo1 Ba1 82.9(3) . . ?
O4 Mo1 Ba1 96.1(2) . . ?
O3 Mo1 Ba1 47.7(2) . . ?
O6 Mo1 Ba1 125.6(2) . . ?
I1 Mo1 Ba1 107.39(4) 1_556 . ?
I1 Mo1 Ba1 67.30(4) . . ?
Ba2 Mo1 Ba1 174.36(3) . . ?
O7 I1 O8 93.1(4) . . ?
O7 I1 O3 96.8(4) . . ?
O8 I1 O3 93.5(4) . . ?
O7 I1 O6 94.5(4) . 1_554 ?
O8 I1 O6 98.2(4) . 1_554 ?
O3 I1 O6 163.3(4) . 1_554 ?
O7 I1 O4 93.5(4) . . ?
O8 I1 O4 172.2(3) . . ?
O3 I1 O4 81.4(3) . . ?
O6 I1 O4 85.6(4) 1_554 . ?
O7 I1 O5 176.3(4) . 1_554 ?
O8 I1 O5 87.7(3) . 1_554 ?
O3 I1 O5 86.8(3) . 1_554 ?
O6 I1 O5 81.7(3) 1_554 1_554 ?
O4 I1 O5 86.0(3) . 1_554 ?
O7 I1 Mo1 140.3(3) . 1_554 ?
O8 I1 Mo1 93.8(3) . 1_554 ?
O3 I1 Mo1 121.7(3) . 1_554 ?
O6 I1 Mo1 45.8(2) 1_554 1_554 ?
O4 I1 Mo1 83.9(2) . 1_554 ?
O5 I1 Mo1 36.0(2) 1_554 1_554 ?
O7 I1 Mo1 99.4(3) . . ?
O8 I1 Mo1 137.7(3) . . ?
O3 I1 Mo1 45.0(3) . . ?
O6 I1 Mo1 120.7(3) 1_554 . ?
O4 I1 Mo1 36.6(2) . . ?
O5 I1 Mo1 82.4(3) 1_554 . ?
Mo1 I1 Mo1 101.48(5) 1_554 . ?
O7 I1 Ba2 59.3(3) . 9_454 ?
O8 I1 Ba2 57.7(3) . 9_454 ?
O3 I1 Ba2 57.0(3) . 9_454 ?
O6 I1 Ba2 139.7(3) 1_554 9_454 ?
O4 I1 Ba2 122.9(2) . 9_454 ?
O5 I1 Ba2 124.0(2) 1_554 9_454 ?
Mo1 I1 Ba2 149.59(3) 1_554 9_454 ?
Mo1 I1 Ba2 95.04(4) . 9_454 ?
O7 I1 Ba2 55.2(3) . 11_463 ?
O8 I1 Ba2 81.6(2) . 11_463 ?
O3 I1 Ba2 150.9(3) . 11_463 ?
O6 I1 Ba2 44.0(2) 1_554 11_463 ?
O4 I1 Ba2 105.7(2) . 11_463 ?
O5 I1 Ba2 121.4(2) 1_554 11_463 ?
Mo1 I1 Ba2 87.35(4) 1_554 11_463 ?
Mo1 I1 Ba2 137.73(3) . 11_463 ?
Ba2 I1 Ba2 97.42(3) 9_454 11_463 ?
O7 I1 Ba2 86.6(3) . 1_554 ?
O8 I1 Ba2 140.9(3) . 1_554 ?
O3 I1 Ba2 125.4(3) . 1_554 ?
O6 I1 Ba2 43.1(3) 1_554 1_554 ?
O4 I1 Ba2 43.9(2) . 1_554 ?
O5 I1 Ba2 90.5(2) 1_554 1_554 ?
Mo1 I1 Ba2 64.29(3) 1_554 1_554 ?
Mo1 I1 Ba2 80.48(4) . 1_554 ?
Ba2 I1 Ba2 144.56(4) 9_454 1_554 ?
Ba2 I1 Ba2 66.26(2) 11_463 1_554 ?
O7 I1 Ba1 137.5(3) . . ?
O8 I1 Ba1 77.8(2) . . ?
O3 I1 Ba1 43.7(3) . . ?
O6 I1 Ba1 127.7(3) 1_554 . ?
O4 I1 Ba1 94.4(2) . . ?
O5 I1 Ba1 46.2(2) 1_554 . ?
Mo1 I1 Ba1 82.10(4) 1_554 . ?
Mo1 I1 Ba1 65.72(3) . . ?
Ba2 I1 Ba1 81.71(3) 9_454 . ?
Ba2 I1 Ba1 156.17(3) 11_463 . ?
Ba2 I1 Ba1 126.05(2) 1_554 . ?
O9 Ba1 O9 63.3(3) . 14_465 ?
O9 Ba1 O2 95.4(2) . 14_465 ?
O9 Ba1 O2 122.2(2) 14_465 14_465 ?
O9 Ba1 O2 122.2(2) . . ?
O9 Ba1 O2 95.4(2) 14_465 . ?
O2 Ba1 O2 136.8(4) 14_465 . ?
O9 Ba1 O9 179.6(2) . 14_466 ?
O9 Ba1 O9 117.1(3) 14_465 14_466 ?
O2 Ba1 O9 84.4(3) 14_465 14_466 ?
O2 Ba1 O9 57.9(2) . 14_466 ?
O9 Ba1 O9 117.1(3) . 1_556 ?
O9 Ba1 O9 179.6(2) 14_465 1_556 ?
O2 Ba1 O9 57.9(2) 14_465 1_556 ?
O2 Ba1 O9 84.4(3) . 1_556 ?
O9 Ba1 O9 62.5(4) 14_466 1_556 ?
O9 Ba1 O3 120.1(2) . 14_465 ?
O9 Ba1 O3 86.8(2) 14_465 14_465 ?
O2 Ba1 O3 57.1(2) 14_465 14_465 ?
O2 Ba1 O3 110.5(2) . 14_465 ?
O9 Ba1 O3 60.0(2) 14_466 14_465 ?
O9 Ba1 O3 93.0(2) 1_556 14_465 ?
O9 Ba1 O3 86.8(2) . . ?
O9 Ba1 O3 120.1(2) 14_465 . ?
O2 Ba1 O3 110.5(2) 14_465 . ?
O2 Ba1 O3 57.1(2) . . ?
O9 Ba1 O3 93.0(2) 14_466 . ?
O9 Ba1 O3 60.0(2) 1_556 . ?
O3 Ba1 O3 149.6(3) 14_465 . ?
O9 Ba1 O5 67.2(2) . 14_464 ?
O9 Ba1 O5 59.2(2) 14_465 14_464 ?
O2 Ba1 O5 63.0(2) 14_465 14_464 ?
O2 Ba1 O5 147.5(2) . 14_464 ?
O9 Ba1 O5 113.0(2) 14_466 14_464 ?
O9 Ba1 O5 120.9(2) 1_556 14_464 ?
O3 Ba1 O5 53.0(2) 14_465 14_464 ?
O3 Ba1 O5 151.4(2) . 14_464 ?
O9 Ba1 O5 59.2(2) . 1_554 ?
O9 Ba1 O5 67.2(2) 14_465 1_554 ?
O2 Ba1 O5 147.5(2) 14_465 1_554 ?
O2 Ba1 O5 63.0(2) . 1_554 ?
O9 Ba1 O5 120.9(2) 14_466 1_554 ?
O9 Ba1 O5 113.0(2) 1_556 1_554 ?
O3 Ba1 O5 151.4(2) 14_465 1_554 ?
O3 Ba1 O5 53.0(2) . 1_554 ?
O5 Ba1 O5 116.2(3) 14_464 1_554 ?
O9 Ba1 O1 119.9(2) . 6_564 ?
O9 Ba1 O1 57.1(2) 14_465 6_564 ?
O2 Ba1 O1 121.4(2) 14_465 6_564 ?
O2 Ba1 O1 59.9(2) . 6_564 ?
O9 Ba1 O1 60.5(2) 14_466 6_564 ?
O9 Ba1 O1 122.5(3) 1_556 6_564 ?
O3 Ba1 O1 64.6(2) 14_465 6_564 ?
O3 Ba1 O1 116.2(2) . 6_564 ?
O5 Ba1 O1 88.0(2) 14_464 6_564 ?
O5 Ba1 O1 90.4(2) 1_554 6_564 ?
O9 Ba1 O1 57.1(2) . 9_454 ?
O9 Ba1 O1 119.9(3) 14_465 9_454 ?
O2 Ba1 O1 59.9(2) 14_465 9_454 ?
O2 Ba1 O1 121.4(2) . 9_454 ?
O9 Ba1 O1 122.5(2) 14_466 9_454 ?
O9 Ba1 O1 60.5(2) 1_556 9_454 ?
O3 Ba1 O1 116.2(2) 14_465 9_454 ?
O3 Ba1 O1 64.6(2) . 9_454 ?
O5 Ba1 O1 90.4(2) 14_464 9_454 ?
O5 Ba1 O1 88.0(2) 1_554 9_454 ?
O1 Ba1 O1 177.0(3) 6_564 9_454 ?
O6 Ba2 O8 93.7(2) 3_565 9_556 ?
O6 Ba2 O1 164.0(3) 3_565 . ?
O8 Ba2 O1 102.3(2) 9_556 . ?
O6 Ba2 O7 69.2(2) 3_565 3_565 ?
O8 Ba2 O7 160.5(2) 9_556 3_565 ?
O1 Ba2 O7 94.8(3) . 3_565 ?
O6 Ba2 O4 118.6(2) 3_565 1_556 ?
O8 Ba2 O4 74.3(2) 9_556 1_556 ?
O1 Ba2 O4 68.2(2) . 1_556 ?
O7 Ba2 O4 121.5(2) 3_565 1_556 ?
O6 Ba2 O6 111.2(2) 3_565 . ?
O8 Ba2 O6 127.6(2) 9_556 . ?
O1 Ba2 O6 59.7(2) . . ?
O7 Ba2 O6 69.5(2) 3_565 . ?
O4 Ba2 O6 53.3(2) 1_556 . ?
O6 Ba2 O3 117.7(2) 3_565 9 ?
O8 Ba2 O3 62.7(2) 9_556 9 ?
O1 Ba2 O3 69.6(2) . 9 ?
O7 Ba2 O3 116.2(2) 3_565 9 ?
O4 Ba2 O3 109.2(2) 1_556 9 ?
O6 Ba2 O3 129.3(2) . 9 ?
O6 Ba2 O8 109.5(2) 3_565 9 ?
O8 Ba2 O8 116.6(3) 9_556 9 ?
O1 Ba2 O8 61.8(2) . 9 ?
O7 Ba2 O8 63.8(2) 3_565 9 ?
O4 Ba2 O8 130.0(2) 1_556 9 ?
O6 Ba2 O8 98.0(2) . 9 ?
O3 Ba2 O8 54.1(2) 9 9 ?
O6 Ba2 O7 69.0(2) 3_565 9 ?
O8 Ba2 O7 87.7(3) 9_556 9 ?
O1 Ba2 O7 109.7(2) . 9 ?
O7 Ba2 O7 77.7(2) 3_565 9 ?
O4 Ba2 O7 160.6(2) 1_556 9 ?
O6 Ba2 O7 143.7(3) . 9 ?
O3 Ba2 O7 54.5(2) 9 9 ?
O8 Ba2 O7 52.3(2) 9 9 ?
O6 Ba2 O7 54.2(2) 3_565 3_566 ?
O8 Ba2 O7 62.4(2) 9_556 3_566 ?
O1 Ba2 O7 135.7(2) . 3_566 ?
O7 Ba2 O7 110.7(3) 3_565 3_566 ?
O4 Ba2 O7 67.7(2) 1_556 3_566 ?
O6 Ba2 O7 95.4(2) . 3_566 ?
O3 Ba2 O7 123.4(2) 9 3_566 ?
O8 Ba2 O7 162.2(2) 9 3_566 ?
O7 Ba2 O7 110.7(2) 9 3_566 ?
O6 Ba2 I1 99.7(2) 3_565 9 ?
O8 Ba2 I1 88.3(2) 9_556 9 ?
O1 Ba2 I1 79.6(2) . 9 ?
O7 Ba2 I1 85.7(2) 3_565 9 ?
O4 Ba2 I1 138.4(2) 1_556 9 ?
O6 Ba2 I1 128.7(2) . 9 ?
O3 Ba2 I1 31.9(2) 9 9 ?
O8 Ba2 I1 31.6(2) 9 9 ?
O7 Ba2 I1 30.8(2) 9 9 ?
O7 Ba2 I1 135.8(2) 3_566 9 ?
O6 Ba2 I1 28.1(2) 3_565 3_566 ?
O8 Ba2 I1 83.7(2) 9_556 3_566 ?
O1 Ba2 I1 154.8(2) . 3_566 ?
O7 Ba2 I1 84.8(2) 3_565 3_566 ?
O4 Ba2 I1 90.5(2) 1_556 3_566 ?
O6 Ba2 I1 97.1(2) . 3_566 ?
O3 Ba2 I1 132.8(2) 9 3_566 ?
O8 Ba2 I1 137.20(15) 9 3_566 ?
O7 Ba2 I1 94.8(2) 9 3_566 ?
O7 Ba2 I1 28.3(2) 3_566 3_566 ?
I1 Ba2 I1 125.39(3) 9 3_566 ?
Mo1 O1 Ba2 115.4(4) . . ?
Mo1 O1 Ba1 133.5(4) . 9 ?
Ba2 O1 Ba1 111.2(3) . 9 ?
Mo1 O2 Ba1 115.8(4) . . ?
I1 O3 Mo1 99.6(3) . . ?
I1 O3 Ba1 110.5(3) . . ?
Mo1 O3 Ba1 97.5(3) . . ?
I1 O3 Ba2 91.1(3) . 9_454 ?
Mo1 O3 Ba2 141.4(3) . 9_454 ?
Ba1 O3 Ba2 113.4(3) . 9_454 ?
Mo1 O4 I1 106.6(4) . . ?
Mo1 O4 Ba2 145.4(4) . 1_554 ?
I1 O4 Ba2 107.9(3) . 1_554 ?
Mo1 O5 I1 106.9(4) . 1_556 ?
Mo1 O5 Ba1 147.7(4) . 1_556 ?
I1 O5 Ba1 104.9(3) 1_556 1_556 ?
I1 O8 Ba2 141.3(4) . 9_453 ?
I1 O8 Ba2 90.8(3) . 9_454 ?
Ba2 O8 Ba2 116.6(3) 9_453 9_454 ?
I1 O7 Ba2 143.3(5) . 11_464 ?
I1 O7 Ba2 90.0(3) . 9_454 ?
Ba2 O7 Ba2 92.9(3) 11_464 9_454 ?
I1 O7 Ba2 96.5(4) . 11_463 ?
Ba2 O7 Ba2 110.7(3) 11_464 11_463 ?
Ba2 O7 Ba2 126.4(3) 9_454 11_463 ?
Ba1 O9 Ba1 117.1(3) . 1_554 ?
I1 O6 Mo1 98.4(3) 1_556 . ?
I1 O6 Ba2 107.9(3) 1_556 11_464 ?
Mo1 O6 Ba2 144.7(4) . 11_464 ?
I1 O6 Ba2 111.0(4) 1_556 . ?
Mo1 O6 Ba2 95.1(3) . . ?
Ba2 O6 Ba2 96.9(2) 11_464 . ?

loop_
_geom_bond_atom_site_label_1
_geom_bond_atom_site_label_2
_geom_bond_distance
_geom_bond_site_symmetry_2
_geom_bond_publ_flag
Mo1 O2 1.704(8) . ?
Mo1 O1 1.728(8) . ?
Mo1 O5 1.928(8) . ?
Mo1 O4 1.954(8) . ?
Mo1 O3 2.257(8) . ?
Mo1 O6 2.277(8) . ?
Mo1 I1 3.141(2) 1_556 ?
Mo1 I1 3.144(2) . ?
Mo1 Ba2 3.845(2) . ?
Mo1 Ba1 3.921(2) . ?
I1 O7 1.788(8) . ?
I1 O8 1.830(8) . ?
I1 O3 1.846(8) . ?
I1 O6 1.857(8) 1_554 ?
I1 O4 1.967(8) . ?
I1 O5 1.981(8) 1_554 ?
I1 Mo1 3.141(2) 1_554 ?
I1 Ba2 3.496(2) 9_454 ?
I1 Ba2 3.747(2) 11_463 ?
I1 Ba2 3.965(2) 1_554 ?
I1 Ba1 3.968(2) . ?
Ba1 O9 2.837(10) . ?
Ba1 O9 2.837(9) 14_465 ?
Ba1 O2 2.867(8) 14_465 ?
Ba1 O2 2.867(8) . ?
Ba1 O9 2.868(9) 14_466 ?
Ba1 O9 2.868(9) 1_556 ?
Ba1 O3 2.926(8) 14_465 ?
Ba1 O3 2.926(8) . ?
Ba1 O5 2.966(8) 14_464 ?
Ba1 O5 2.966(8) 1_554 ?
Ba1 O1 3.156(8) 6_564 ?
Ba1 O1 3.156(8) 9_454 ?
Ba2 O6 2.734(8) 3_565 ?
Ba2 O8 2.766(9) 9_556 ?
Ba2 O1 2.773(8) . ?
Ba2 O7 2.816(9) 3_565 ?
Ba2 O4 2.891(8) 1_556 ?
Ba2 O6 2.902(8) . ?
Ba2 O3 2.933(8) 9 ?
Ba2 O8 2.954(9) 9 ?
Ba2 O7 3.005(9) 9 ?
Ba2 O7 3.096(10) 3_566 ?
Ba2 I1 3.496(2) 9 ?
Ba2 I1 3.747(2) 3_566 ?
O1 Ba1 3.156(8) 9 ?
O3 Ba2 2.933(8) 9_454 ?
O4 Ba2 2.891(8) 1_554 ?
O5 I1 1.981(8) 1_556 ?
O5 Ba1 2.966(8) 1_556 ?
O8 Ba2 2.766(8) 9_453 ?
O8 Ba2 2.954(9) 9_454 ?
O7 Ba2 2.816(9) 11_464 ?
O7 Ba2 3.005(9) 9_454 ?
O7 Ba2 3.096(10) 11_463 ?
O9 Ba1 2.868(9) 1_554 ?
O6 I1 1.857(8) 1_556 ?
O6 Ba2 2.734(8) 11_464 ?
